data_4347833
loop_
_publ_author_name
'Rahman, Md Mamdudur'
'Smith, Mark D.'
'Peryshkov, Dmitry V.'

_publ_section_title
;
 Formation of a Cationic Vinylimido Group upon C-H Activation of Nitriles
 by Trialkylamines in the Presence of TaCl5.
;
_journal_issue 11
_journal_name_full 'Inorganic chemistry'
_journal_page_first 5101
_journal_page_last 5103
_journal_paper_doi 10.1021/acs.inorgchem.6b00677
_journal_volume 55
_journal_year 2016
_chemical_formula_moiety 'C8 H17 Cl5 N2 Ta, C6 H16 N'
_chemical_formula_sum 'C14 H33 Cl5 N3 Ta'
_chemical_formula_weight 601.63
_space_group_crystal_system monoclinic
_space_group_IT_number 14
_space_group_name_Hall '-P 2ybc'
_space_group_name_H-M_alt 'P 1 21/c 1'
_atom_sites_solution_hydrogens mixed
_atom_sites_solution_primary direct
_audit_creation_date 2014-06-25
_audit_creation_method
;
Olex2 1.2
(compiled 2014.06.23 svn.r2946 for OlexSys, GUI svn.r4855)
;
_cell_angle_alpha 90
_cell_angle_beta 102.834(2)
_cell_angle_gamma 90
_cell_formula_units_Z 4
_cell_length_a 16.1004(12)
_cell_length_b 10.5361(8)
_cell_length_c 13.4658(10)
_cell_measurement_reflns_used 7825
_cell_measurement_temperature 100(2)
_cell_measurement_theta_max 28.276
_cell_measurement_theta_min 2.328
_cell_volume 2227.2(3)
_computing_cell_refinement 'SAINT v6.45A (Bruker, 2003)'
_computing_data_collection 'SMART v5.631 (Bruker, 2003)'
_computing_data_reduction 'SAINT v6.45A (Bruker, 2003)'
_computing_molecular_graphics 'Olex2 (Dolomanov et al., 2009)'
_computing_publication_material 'Olex2 (Dolomanov et al., 2009)'
_computing_structure_refinement 'ShelXL (Sheldrick, 2008)'
_computing_structure_solution 'ShelXS (Sheldrick, 2008)'
_diffrn_ambient_temperature 100(2)
_diffrn_measured_fraction_theta_full 1.000
_diffrn_measured_fraction_theta_max 1.000
_diffrn_measurement_device_type 'CCD area detector'
_diffrn_measurement_method 'phi and omega scans'
_diffrn_radiation_monochromator graphite
_diffrn_radiation_type MoK\a
_diffrn_radiation_wavelength 0.71073
_diffrn_reflns_av_R_equivalents 0.0390
_diffrn_reflns_av_unetI/netI 0.0246
_diffrn_reflns_Laue_measured_fraction_full 1.000
_diffrn_reflns_Laue_measured_fraction_max 1.000
_diffrn_reflns_limit_h_max 20
_diffrn_reflns_limit_h_min -20
_diffrn_reflns_limit_k_max 13
_diffrn_reflns_limit_k_min -13
_diffrn_reflns_limit_l_max 17
_diffrn_reflns_limit_l_min -17
_diffrn_reflns_number 33354
_diffrn_reflns_point_group_measured_fraction_full 1.000
_diffrn_reflns_point_group_measured_fraction_max 1.000
_diffrn_reflns_theta_full 27.000
_diffrn_reflns_theta_max 27.103
_diffrn_reflns_theta_min 1.297
_diffrn_source_current 37.0
_diffrn_source_power 1.739
_diffrn_source_voltage 47.0
_exptl_absorpt_coefficient_mu 5.537
_exptl_absorpt_correction_T_max 1
_exptl_absorpt_correction_T_min 0.665400
_exptl_absorpt_correction_type multi-scan
_exptl_absorpt_process_details
;
SADABS v.2.10 (Bruker,2003) was used for absorption correction.
R(int) was 0.0895 before and 0.0327 after correction.
The Ratio of minimum to maximum transmission is 0.6654.
The \l/2 correction factor is 0.0015.
;
_exptl_crystal_colour yellow
_exptl_crystal_colour_primary yellow
_exptl_crystal_density_diffrn 1.794
_exptl_crystal_description plate
_exptl_crystal_F_000 1184
_exptl_crystal_size_max 0.22
_exptl_crystal_size_mid 0.2
_exptl_crystal_size_min 0.04
_refine_diff_density_max 1.709
_refine_diff_density_min -0.483
_refine_diff_density_rms 0.109
_refine_ls_extinction_method none
_refine_ls_goodness_of_fit_ref 1.044
_refine_ls_hydrogen_treatment mixed
_refine_ls_matrix_type full
_refine_ls_number_parameters 218
_refine_ls_number_reflns 4910
_refine_ls_number_restraints 0
_refine_ls_restrained_S_all 1.044
_refine_ls_R_factor_all 0.0287
_refine_ls_R_factor_gt 0.0228
_refine_ls_shift/su_max 0.001
_refine_ls_shift/su_mean 0.000
_refine_ls_structure_factor_coef Fsqd
_refine_ls_weighting_details 'w=1/[\s^2^(Fo^2^)+(0.0240P)^2^+1.5658P] where P=(Fo^2^+2Fc^2^)/3'
_refine_ls_weighting_scheme calc
_refine_ls_wR_factor_gt 0.0499
_refine_ls_wR_factor_ref 0.0529
_reflns_number_gt 4243
_reflns_number_total 4910
_reflns_threshold_expression 'I > 2\s(I)'
_cod_data_source_file ic6b00677_si_002.cif
_cod_data_source_block p142
_cod_database_code 4347833
_shelxl_version_number 2014-1
_shelx_space_group_comment
;
The symmetry employed for this shelxl refinement is uniquely defined
by the following loop, which should always be used as a source of
symmetry information in preference to the above space-group names.
They are only intended as comments.
;
_shelx_estimated_absorpt_t_max 0.809
_shelx_estimated_absorpt_t_min 0.375
_olex2_refinement_description
;
1. Fixed Uiso
 At 1.2 times of:
  All C(H,H) groups
 At 1.5 times of:
  All C(H,H,H) groups
2.a Secondary CH2 refined with riding coordinates:
 C3(H3A,H3B), C5(H5A,H5B), C7(H7A,H7B), C11(H11A,H11B), C13(H13A,H13B),
 C15(H15A,H15B)
2.b X=CH2 refined with riding coordinates:
 C2(H2A,H2B)
2.c Idealised Me refined as rotating group:
 C4(H4A,H4B,H4C), C6(H6A,H6B,H6C), C8(H8A,H8B,H8C), C12(H12A,H12B,H12C),
 C14(H14A,H14B,H14C), C16(H16A,H16B,H16C)
;
_olex2_submission_special_instructions 'No special instructions were received'

loop_
_space_group_symop_operation_xyz
'x, y, z'
'-x, y+1/2, -z+1/2'
'-x, -y, -z'
'x, -y-1/2, z-1/2'

loop_
_atom_site_label
_atom_site_type_symbol
_atom_site_fract_x
_atom_site_fract_y
_atom_site_fract_z
_atom_site_U_iso_or_equiv
_atom_site_adp_type
_atom_site_occupancy
_atom_site_site_symmetry_order
_atom_site_calc_flag
_atom_site_refinement_flags_posn
Ta1 Ta 0.24955(2) 0.49728(2) 0.32822(2) 0.01397(5) Uani 1 1 d .
Cl1 Cl 0.11858(4) 0.60912(6) 0.36503(5) 0.01688(15) Uani 1 1 d .
Cl2 Cl 0.27981(5) 0.70090(7) 0.25861(6) 0.02550(18) Uani 1 1 d .
Cl3 Cl 0.15279(5) 0.43627(8) 0.17154(5) 0.02147(16) Uani 1 1 d .
Cl4 Cl 0.20980(5) 0.30655(7) 0.40505(5) 0.01858(15) Uani 1 1 d .
Cl5 Cl 0.31882(5) 0.56950(7) 0.49656(5) 0.02028(16) Uani 1 1 d .
N1 N 0.34222(15) 0.4306(2) 0.29439(17) 0.0153(5) Uani 1 1 d .
N2 N 0.39811(14) 0.3264(2) 0.16548(17) 0.0142(5) Uani 1 1 d .
C1 C 0.41521(18) 0.3932(3) 0.2680(2) 0.0144(6) Uani 1 1 d .
C2 C 0.49327(19) 0.4117(3) 0.3233(2) 0.0190(6) Uani 1 1 d .
H2A H 0.5015 0.4541 0.3870 0.023 Uiso 1 1 calc R
H2B H 0.5411 0.3824 0.2993 0.023 Uiso 1 1 calc R
C3 C 0.35036(19) 0.4168(3) 0.0843(2) 0.0194(6) Uani 1 1 d .
H3A H 0.3369 0.3716 0.0182 0.023 Uiso 1 1 calc R
H3B H 0.2957 0.4401 0.1016 0.023 Uiso 1 1 calc R
C4 C 0.3983(2) 0.5371(3) 0.0720(2) 0.0229(7) Uani 1 1 d .
H4A H 0.4102 0.5844 0.1362 0.034 Uiso 1 1 calc GR
H4B H 0.3637 0.5895 0.0182 0.034 Uiso 1 1 calc GR
H4C H 0.4521 0.5153 0.0535 0.034 Uiso 1 1 calc GR
C5 C 0.33806(18) 0.2138(3) 0.1692(2) 0.0176(6) Uani 1 1 d .
H5A H 0.2804 0.2470 0.1686 0.021 Uiso 1 1 calc R
H5B H 0.3341 0.1618 0.1071 0.021 Uiso 1 1 calc R
C6 C 0.3661(2) 0.1296(3) 0.2617(2) 0.0230(7) Uani 1 1 d .
H6A H 0.4264 0.1081 0.2697 0.034 Uiso 1 1 calc GR
H6B H 0.3320 0.0516 0.2527 0.034 Uiso 1 1 calc GR
H6C H 0.3579 0.1745 0.3225 0.034 Uiso 1 1 calc GR
C7 C 0.48080(19) 0.2809(3) 0.1407(2) 0.0180(6) Uani 1 1 d .
H7A H 0.5206 0.3536 0.1475 0.022 Uiso 1 1 calc R
H7B H 0.5067 0.2166 0.1918 0.022 Uiso 1 1 calc R
C8 C 0.4721(2) 0.2240(3) 0.0356(2) 0.0217(7) Uani 1 1 d .
H8A H 0.4308 0.1543 0.0264 0.033 Uiso 1 1 calc GR
H8B H 0.5275 0.1915 0.0284 0.033 Uiso 1 1 calc GR
H8C H 0.4525 0.2893 -0.0161 0.033 Uiso 1 1 calc GR
N3 N 0.09397(16) 0.8591(2) 0.21988(19) 0.0160(5) Uani 1 1 d .
H3 H 0.125(2) 0.792(3) 0.243(2) 0.027(9) Uiso 1 1 d .
C11 C 0.00958(18) 0.8138(3) 0.1576(2) 0.0191(6) Uani 1 1 d .
H11A H -0.0247 0.8883 0.1282 0.023 Uiso 1 1 calc R
H11B H -0.0217 0.7696 0.2030 0.023 Uiso 1 1 calc R
C12 C 0.0183(2) 0.7252(3) 0.0726(2) 0.0244(7) Uani 1 1 d .
H12A H 0.0422 0.7716 0.0223 0.037 Uiso 1 1 calc GR
H12B H -0.0378 0.6916 0.0398 0.037 Uiso 1 1 calc GR
H12C H 0.0563 0.6549 0.1003 0.037 Uiso 1 1 calc GR
C13 C 0.14598(19) 0.9322(3) 0.1584(2) 0.0191(6) Uani 1 1 d .
H13A H 0.1499 0.8815 0.0977 0.023 Uiso 1 1 calc R
H13B H 0.2045 0.9430 0.2001 0.023 Uiso 1 1 calc R
C14 C 0.1100(2) 1.0618(3) 0.1238(3) 0.0292(8) Uani 1 1 d .
H14A H 0.1166 1.1184 0.1827 0.044 Uiso 1 1 calc GR
H14B H 0.0494 1.0536 0.0913 0.044 Uiso 1 1 calc GR
H14C H 0.1406 1.0971 0.0748 0.044 Uiso 1 1 calc GR
C15 C 0.0809(2) 0.9286(3) 0.3129(2) 0.0215(7) Uani 1 1 d .
H15A H 0.0450 0.8761 0.3478 0.026 Uiso 1 1 calc R
H15B H 0.0500 1.0088 0.2916 0.026 Uiso 1 1 calc R
C16 C 0.1640(2) 0.9585(3) 0.3870(3) 0.0272(7) Uani 1 1 d .
H16A H 0.1959 1.0211 0.3567 0.041 Uiso 1 1 calc GR
H16B H 0.1978 0.8807 0.4024 0.041 Uiso 1 1 calc GR
H16C H 0.1520 0.9930 0.4500 0.041 Uiso 1 1 calc GR

loop_
_atom_site_aniso_label
_atom_site_aniso_U_11
_atom_site_aniso_U_22
_atom_site_aniso_U_33
_atom_site_aniso_U_23
_atom_site_aniso_U_13
_atom_site_aniso_U_12
Ta1 0.01252(7) 0.01551(7) 0.01404(7) 0.00078(5) 0.00327(5) 0.00242(5)
Cl1 0.0149(4) 0.0157(3) 0.0213(4) 0.0010(3) 0.0069(3) 0.0024(3)
Cl2 0.0227(4) 0.0214(4) 0.0365(4) 0.0108(3) 0.0153(4) 0.0046(3)
Cl3 0.0172(4) 0.0302(4) 0.0157(4) -0.0012(3) 0.0006(3) 0.0042(3)
Cl4 0.0179(4) 0.0168(3) 0.0204(4) 0.0032(3) 0.0032(3) 0.0020(3)
Cl5 0.0176(4) 0.0237(4) 0.0183(4) -0.0040(3) 0.0014(3) -0.0001(3)
N1 0.0166(13) 0.0150(12) 0.0139(12) 0.0005(10) 0.0026(10) 0.0001(10)
N2 0.0107(12) 0.0183(12) 0.0132(12) -0.0015(10) 0.0020(10) -0.0002(10)
C1 0.0143(15) 0.0151(14) 0.0141(14) 0.0007(11) 0.0038(12) -0.0008(11)
C2 0.0175(16) 0.0238(16) 0.0165(15) -0.0022(12) 0.0056(13) -0.0012(13)
C3 0.0176(16) 0.0246(16) 0.0152(15) -0.0003(12) 0.0021(13) 0.0015(13)
C4 0.0225(18) 0.0251(16) 0.0213(17) 0.0040(13) 0.0055(14) 0.0019(14)
C5 0.0152(15) 0.0180(15) 0.0196(15) -0.0043(12) 0.0043(13) -0.0031(12)
C6 0.0228(17) 0.0199(16) 0.0257(17) -0.0011(13) 0.0043(14) -0.0028(13)
C7 0.0145(15) 0.0234(16) 0.0172(15) -0.0016(12) 0.0062(12) 0.0007(12)
C8 0.0217(17) 0.0254(17) 0.0199(16) -0.0019(13) 0.0085(14) 0.0028(13)
N3 0.0149(13) 0.0137(12) 0.0189(13) 0.0027(10) 0.0028(11) 0.0013(10)
C11 0.0131(15) 0.0195(15) 0.0239(16) 0.0012(13) 0.0020(13) -0.0016(12)
C12 0.0229(17) 0.0235(16) 0.0241(17) -0.0001(13) -0.0005(14) -0.0008(13)
C13 0.0147(15) 0.0223(16) 0.0216(16) 0.0014(13) 0.0067(13) -0.0021(12)
C14 0.0273(19) 0.0284(19) 0.035(2) 0.0137(16) 0.0133(16) 0.0013(15)
C15 0.0276(18) 0.0187(16) 0.0203(16) -0.0007(13) 0.0100(14) 0.0024(13)
C16 0.035(2) 0.0226(16) 0.0235(17) -0.0034(14) 0.0040(15) -0.0031(15)

loop_
_atom_type_symbol
_atom_type_description
_atom_type_scat_dispersion_real
_atom_type_scat_dispersion_imag
_atom_type_scat_source
C C 0.0033 0.0016 'International Tables Vol C Tables 4.2.6.8 and 6.1.1.4'
H H 0.0000 0.0000 'International Tables Vol C Tables 4.2.6.8 and 6.1.1.4'
Cl Cl 0.1484 0.1585 'International Tables Vol C Tables 4.2.6.8 and 6.1.1.4'
N N 0.0061 0.0033 'International Tables Vol C Tables 4.2.6.8 and 6.1.1.4'
Ta Ta -0.7052 6.5227 'International Tables Vol C Tables 4.2.6.8 and 6.1.1.4'

loop_
_geom_angle_atom_site_label_1
_geom_angle_atom_site_label_2
_geom_angle_atom_site_label_3
_geom_angle
Cl2 Ta1 Cl1 84.99(2)
Cl3 Ta1 Cl1 83.82(2)
Cl3 Ta1 Cl2 92.50(3)
Cl3 Ta1 Cl5 167.75(2)
Cl4 Ta1 Cl1 89.54(2)
Cl4 Ta1 Cl2 174.33(2)
Cl4 Ta1 Cl3 88.38(3)
Cl4 Ta1 Cl5 88.34(3)
Cl5 Ta1 Cl1 84.36(2)
Cl5 Ta1 Cl2 89.63(3)
N1 Ta1 Cl1 174.69(7)
N1 Ta1 Cl2 89.93(8)
N1 Ta1 Cl3 94.89(8)
N1 Ta1 Cl4 95.58(8)
N1 Ta1 Cl5 97.17(8)
C1 N1 Ta1 173.8(2)
C1 N2 C3 108.9(2)
C1 N2 C5 108.4(2)
C1 N2 C7 110.8(2)
C3 N2 C5 106.6(2)
C7 N2 C3 111.5(2)
C7 N2 C5 110.6(2)
N1 C1 N2 112.3(2)
C2 C1 N1 125.3(3)
C2 C1 N2 122.4(2)
C1 C2 H2A 120.0
C1 C2 H2B 120.0
H2A C2 H2B 120.0
N2 C3 H3A 108.6
N2 C3 H3B 108.6
H3A C3 H3B 107.6
C4 C3 N2 114.5(2)
C4 C3 H3A 108.6
C4 C3 H3B 108.6
C3 C4 H4A 109.5
C3 C4 H4B 109.5
C3 C4 H4C 109.5
H4A C4 H4B 109.5
H4A C4 H4C 109.5
H4B C4 H4C 109.5
N2 C5 H5A 108.8
N2 C5 H5B 108.8
H5A C5 H5B 107.7
C6 C5 N2 113.9(2)
C6 C5 H5A 108.8
C6 C5 H5B 108.8
C5 C6 H6A 109.5
C5 C6 H6B 109.5
C5 C6 H6C 109.5
H6A C6 H6B 109.5
H6A C6 H6C 109.5
H6B C6 H6C 109.5
N2 C7 H7A 108.5
N2 C7 H7B 108.5
H7A C7 H7B 107.5
C8 C7 N2 115.3(2)
C8 C7 H7A 108.5
C8 C7 H7B 108.5
C7 C8 H8A 109.5
C7 C8 H8B 109.5
C7 C8 H8C 109.5
H8A C8 H8B 109.5
H8A C8 H8C 109.5
H8B C8 H8C 109.5
C11 N3 H3 108(2)
C11 N3 C13 113.4(2)
C13 N3 H3 105(2)
C15 N3 H3 106(2)
C15 N3 C11 110.0(2)
C15 N3 C13 113.9(2)
N3 C11 H11A 108.9
N3 C11 H11B 108.9
N3 C11 C12 113.2(2)
H11A C11 H11B 107.8
C12 C11 H11A 108.9
C12 C11 H11B 108.9
C11 C12 H12A 109.5
C11 C12 H12B 109.5
C11 C12 H12C 109.5
H12A C12 H12B 109.5
H12A C12 H12C 109.5
H12B C12 H12C 109.5
N3 C13 H13A 108.8
N3 C13 H13B 108.8
N3 C13 C14 114.0(2)
H13A C13 H13B 107.7
C14 C13 H13A 108.8
C14 C13 H13B 108.8
C13 C14 H14A 109.5
C13 C14 H14B 109.5
C13 C14 H14C 109.5
H14A C14 H14B 109.5
H14A C14 H14C 109.5
H14B C14 H14C 109.5
N3 C15 H15A 109.1
N3 C15 H15B 109.1
N3 C15 C16 112.6(3)
H15A C15 H15B 107.8
C16 C15 H15A 109.1
C16 C15 H15B 109.1
C15 C16 H16A 109.5
C15 C16 H16B 109.5
C15 C16 H16C 109.5
H16A C16 H16B 109.5
H16A C16 H16C 109.5
H16B C16 H16C 109.5

loop_
_geom_bond_atom_site_label_1
_geom_bond_atom_site_label_2
_geom_bond_distance
Ta1 Cl1 2.5584(7)
Ta1 Cl2 2.4334(7)
Ta1 Cl3 2.4148(8)
Ta1 Cl4 2.4110(7)
Ta1 Cl5 2.4163(7)
Ta1 N1 1.797(2)
N1 C1 1.359(3)
N2 C1 1.520(3)
N2 C3 1.523(4)
N2 C5 1.538(4)
N2 C7 1.520(4)
C1 C2 1.325(4)
C2 H2A 0.9500
C2 H2B 0.9500
C3 H3A 0.9900
C3 H3B 0.9900
C3 C4 1.512(4)
C4 H4A 0.9800
C4 H4B 0.9800
C4 H4C 0.9800
C5 H5A 0.9900
C5 H5B 0.9900
C5 C6 1.514(4)
C6 H6A 0.9800
C6 H6B 0.9800
C6 H6C 0.9800
C7 H7A 0.9900
C7 H7B 0.9900
C7 C8 1.515(4)
C8 H8A 0.9800
C8 H8B 0.9800
C8 H8C 0.9800
N3 H3 0.88(3)
N3 C11 1.507(4)
N3 C13 1.512(4)
N3 C15 1.506(4)
C11 H11A 0.9900
C11 H11B 0.9900
C11 C12 1.508(4)
C12 H12A 0.9800
C12 H12B 0.9800
C12 H12C 0.9800
C13 H13A 0.9900
C13 H13B 0.9900
C13 C14 1.516(4)
C14 H14A 0.9800
C14 H14B 0.9800
C14 H14C 0.9800
C15 H15A 0.9900
C15 H15B 0.9900
C15 C16 1.513(4)
C16 H16A 0.9800
C16 H16B 0.9800
C16 H16C 0.9800

loop_
_geom_hbond_atom_site_label_D
_geom_hbond_atom_site_label_H
_geom_hbond_atom_site_label_A
_geom_hbond_distance_DH
_geom_hbond_distance_HA
_geom_hbond_distance_DA
_geom_hbond_angle_DHA
N3 H3 Cl1 0.88(3) 2.55(3) 3.252(3) 137(3)
N3 H3 Cl2 0.88(3) 2.63(3) 3.363(3) 141(3)

loop_
_geom_torsion_atom_site_label_1
_geom_torsion_atom_site_label_2
_geom_torsion_atom_site_label_3
_geom_torsion_atom_site_label_4
_geom_torsion
C1 N2 C3 C4 61.1(3)
C1 N2 C5 C6 -49.5(3)
C1 N2 C7 C8 -174.4(2)
C3 N2 C1 N1 59.5(3)
C3 N2 C1 C2 -120.3(3)
C3 N2 C5 C6 -166.5(2)
C3 N2 C7 C8 -53.0(3)
C5 N2 C1 N1 -56.0(3)
C5 N2 C1 C2 124.2(3)
C5 N2 C3 C4 177.8(2)
C5 N2 C7 C8 65.4(3)
C7 N2 C1 N1 -177.5(2)
C7 N2 C1 C2 2.7(4)
C7 N2 C3 C4 -61.4(3)
C7 N2 C5 C6 72.2(3)
C11 N3 C13 C14 70.3(3)
C11 N3 C15 C16 170.9(2)
C13 N3 C11 C12 60.6(3)
C13 N3 C15 C16 -60.5(3)
C15 N3 C11 C12 -170.6(2)
C15 N3 C13 C14 -56.5(3)
